data_2215660
loop_
_publ_author_name
'Liu, Zheng'
'Jin, Li Xia'
'Xia, Jin Hong'
'Li, Guang Zhao'

_publ_section_title
Bis{2,4-dibromo-6-[(naphthalen-1-ylimino)methyl]phenolato-\k^2^<i>N</i>,<i>O</i>}(1,10-phenanthroline-\k^2^<i>N,N</i>')copper(II)
_journal_issue 10
_journal_name_full 'Acta Crystallographica Section E'
_journal_page_first m2488
_journal_paper_doi 10.1107/S1600536807042882
_journal_volume 63
_journal_year 2007
_chemical_formula_iupac '[Cu (C17 H10 Br2 N O)2 (C12 H8 N2)]'
_chemical_formula_moiety 'C46 H28 Br4 Cu N4 O2'
_chemical_formula_sum 'C46 H28 Br4 Cu N4 O2'
_chemical_formula_weight 1051.90
_chemical_name_systematic
;
Bis{2,4-dibromo-6-[(naphthalen-1-ylimino)methyl]phenolato-\k^2^N,
O}(1,10-phenanthroline-\k^2^N,N')copper(II)
;
_space_group_IT_number 15
_symmetry_cell_setting monoclinic
_symmetry_space_group_name_Hall '-C 2yc'
_symmetry_space_group_name_H-M 'C 1 2/c 1'
_atom_sites_solution_hydrogens geom
_atom_sites_solution_primary direct
_atom_sites_solution_secondary difmap
_audit_creation_method SHELXL-97
_cell_angle_alpha 90.00
_cell_angle_beta 116.977(2)
_cell_angle_gamma 90.00
_cell_formula_units_Z 4
_cell_length_a 20.288(2)
_cell_length_b 14.5052(18)
_cell_length_c 15.227(2)
_cell_measurement_reflns_used 1985
_cell_measurement_temperature 298(2)
_cell_measurement_theta_max 20.603
_cell_measurement_theta_min 2.838
_cell_volume 3993.4(8)
_computing_cell_refinement 'SAINT (Bruker 2001)'
_computing_data_collection 'SMART (Bruker 2001)'
_computing_data_reduction 'SAINT (Bruker 2001)'
_computing_molecular_graphics 'SHELXTL (Bruker 1997)'
_computing_publication_material 'SHELXTL (Bruker 1997)'
_computing_structure_refinement 'SHELXL97 (Sheldrick, 1997)'
_computing_structure_solution 'SHELXS97 (Sheldrick, 1997)'
_diffrn_ambient_temperature 298(2)
_diffrn_measured_fraction_theta_full 0.997
_diffrn_measured_fraction_theta_max 0.997
_diffrn_measurement_device_type 'Bruker SMART CCD area-detector'
_diffrn_measurement_method '\f and \w scans'
_diffrn_radiation_monochromator graphite
_diffrn_radiation_source 'fine-focus sealed tube'
_diffrn_radiation_type MoK\a
_diffrn_radiation_wavelength 0.71073
_diffrn_reflns_av_R_equivalents 0.0859
_diffrn_reflns_av_sigmaI/netI 0.1070
_diffrn_reflns_limit_h_max 24
_diffrn_reflns_limit_h_min -14
_diffrn_reflns_limit_k_max 17
_diffrn_reflns_limit_k_min -16
_diffrn_reflns_limit_l_max 18
_diffrn_reflns_limit_l_min -17
_diffrn_reflns_number 10067
_diffrn_reflns_theta_full 25.00
_diffrn_reflns_theta_max 25.00
_diffrn_reflns_theta_min 1.80
_diffrn_standards_number 0
_exptl_absorpt_coefficient_mu 4.594
_exptl_absorpt_correction_T_max 0.5089
_exptl_absorpt_correction_T_min 0.2742
_exptl_absorpt_correction_type multi-scan
_exptl_absorpt_process_details '(SADABS; Sheldrick, 1996)'
_exptl_crystal_colour blue
_exptl_crystal_density_diffrn 1.750
_exptl_crystal_density_method 'not measured'
_exptl_crystal_description block
_exptl_crystal_F_000 2068
_exptl_crystal_size_max 0.38
_exptl_crystal_size_mid 0.19
_exptl_crystal_size_min 0.17
_refine_diff_density_max 0.951
_refine_diff_density_min -0.733
_refine_ls_extinction_method none
_refine_ls_goodness_of_fit_ref 0.973
_refine_ls_hydrogen_treatment constr
_refine_ls_matrix_type full
_refine_ls_number_parameters 258
_refine_ls_number_reflns 3513
_refine_ls_number_restraints 0
_refine_ls_restrained_S_all 0.973
_refine_ls_R_factor_all 0.1295
_refine_ls_R_factor_gt 0.0591
_refine_ls_shift/su_max 0.001
_refine_ls_shift/su_mean <0.001
_refine_ls_structure_factor_coef Fsqd
_refine_ls_weighting_details 'calc w=1/[\s^2^(Fo^2^)+(0.0811P)^2^] where P=(Fo^2^+2Fc^2^)/3'
_refine_ls_weighting_scheme calc
_refine_ls_wR_factor_gt 0.1288
_refine_ls_wR_factor_ref 0.1649
_reflns_number_gt 1877
_reflns_number_total 3513
_reflns_threshold_expression I>2\s(I)
_cod_data_source_file sj2345.cif
_cod_data_source_block I
_cod_original_cell_volume 3993.5(9)
_cod_original_sg_symbol_H-M 'C 2/c'
_cod_database_code 2215660
_cod_database_fobs_code 2215660

loop_
_symmetry_equiv_pos_as_xyz
'x, y, z'
'-x, y, -z+1/2'
'x+1/2, y+1/2, z'
'-x+1/2, y+1/2, -z+1/2'
'-x, -y, -z'
'x, -y, z-1/2'
'-x+1/2, -y+1/2, -z'
'x+1/2, -y+1/2, z-1/2'

loop_
_atom_site_type_symbol
_atom_site_label
_atom_site_fract_x
_atom_site_fract_y
_atom_site_fract_z
_atom_site_U_iso_or_equiv
_atom_site_adp_type
_atom_site_calc_flag
_atom_site_refinement_flags
_atom_site_occupancy
Cu Cu1 0.5000 0.93455(7) 0.2500 0.0392(4) Uani d S 1
Br Br1 0.37169(5) 0.70105(6) 0.02414(6) 0.0636(3) Uani d . 1
Br Br2 0.62496(6) 0.47645(6) 0.17224(8) 0.0864(4) Uani d . 1
N N1 0.6262(3) 0.9081(4) 0.2840(4) 0.0421(15) Uani d . 1
N N2 0.4717(3) 1.0413(4) 0.1537(4) 0.0404(15) Uani d . 1
O O1 0.4819(3) 0.8458(3) 0.1455(3) 0.0430(12) Uani d . 1
C C1 0.6420(4) 0.8241(5) 0.2785(5) 0.0437(19) Uani d . 1
H H1 0.6907 0.8064 0.3181 0.052 Uiso calc R 1
C C2 0.5920(4) 0.7527(5) 0.2168(5) 0.0398(18) Uani d . 1
C C3 0.5152(4) 0.7679(5) 0.1568(5) 0.0404(18) Uani d . 1
C C4 0.4749(4) 0.6892(5) 0.1040(5) 0.0435(19) Uani d . 1
C C5 0.5061(5) 0.6039(5) 0.1086(5) 0.052(2) Uani d . 1
H H5 0.4772 0.5543 0.0731 0.063 Uiso calc R 1
C C6 0.5824(5) 0.5933(5) 0.1682(6) 0.051(2) Uani d . 1
C C7 0.6236(5) 0.6661(5) 0.2209(5) 0.049(2) Uani d . 1
H H7 0.6741 0.6582 0.2605 0.058 Uiso calc R 1
C C8 0.6805(4) 0.9648(5) 0.3581(6) 0.0457(19) Uani d . 1
C C9 0.7164(5) 0.9372(5) 0.4543(6) 0.061(2) Uani d . 1
H H9 0.7083 0.8785 0.4719 0.073 Uiso calc R 1
C C10 0.7658(6) 0.9981(7) 0.5273(7) 0.085(3) Uani d . 1
H H10 0.7919 0.9781 0.5921 0.101 Uiso calc R 1
C C11 0.7751(5) 1.0838(7) 0.5035(8) 0.087(3) Uani d . 1
H H11 0.8062 1.1236 0.5528 0.104 Uiso calc R 1
C C12 0.7393(5) 1.1154(5) 0.4061(8) 0.066(3) Uani d . 1
C C13 0.6910(4) 1.0555(5) 0.3300(7) 0.053(2) Uani d . 1
C C14 0.6534(5) 1.0870(6) 0.2316(7) 0.066(2) Uani d . 1
H H14 0.6228 1.0475 0.1816 0.079 Uiso calc R 1
C C15 0.6629(7) 1.1759(8) 0.2112(10) 0.097(4) Uani d . 1
H H15 0.6373 1.1969 0.1467 0.116 Uiso calc R 1
C C16 0.7096(7) 1.2367(7) 0.2837(12) 0.102(4) Uani d . 1
H H16 0.7158 1.2966 0.2669 0.122 Uiso calc R 1
C C17 0.7461(6) 1.2080(7) 0.3789(10) 0.088(3) Uani d . 1
H H17 0.7760 1.2494 0.4272 0.105 Uiso calc R 1
C C18 0.4844(4) 1.1253(4) 0.1971(5) 0.0370(17) Uani d . 1
C C19 0.4695(4) 1.2085(5) 0.1460(6) 0.049(2) Uani d . 1
C C20 0.4396(5) 1.2025(6) 0.0433(6) 0.060(2) Uani d . 1
H H20 0.4288 1.2559 0.0056 0.072 Uiso calc R 1
C C21 0.4263(5) 1.1177(6) -0.0020(6) 0.067(3) Uani d . 1
H H21 0.4063 1.1134 -0.0702 0.080 Uiso calc R 1
C C22 0.4434(4) 1.0386(5) 0.0560(5) 0.050(2) Uani d . 1
H H22 0.4346 0.9814 0.0251 0.060 Uiso calc R 1
C C23 0.4850(5) 1.2925(5) 0.2001(6) 0.067(3) Uani d . 1
H H23 0.4742 1.3484 0.1664 0.080 Uiso calc R 1

loop_
_atom_site_aniso_label
_atom_site_aniso_U_11
_atom_site_aniso_U_22
_atom_site_aniso_U_33
_atom_site_aniso_U_12
_atom_site_aniso_U_13
_atom_site_aniso_U_23
Cu1 0.0522(8) 0.0356(7) 0.0274(7) 0.000 0.0161(6) 0.000
Br1 0.0580(6) 0.0703(6) 0.0482(5) -0.0060(5) 0.0115(4) -0.0159(4)
Br2 0.0961(9) 0.0469(6) 0.0961(8) 0.0138(5) 0.0260(7) -0.0145(5)
N1 0.044(4) 0.039(3) 0.041(4) -0.002(3) 0.018(3) -0.005(3)
N2 0.042(4) 0.047(4) 0.032(4) -0.001(3) 0.017(3) 0.000(3)
O1 0.052(3) 0.042(3) 0.030(3) 0.003(3) 0.014(2) -0.002(2)
C1 0.046(5) 0.050(5) 0.035(4) -0.003(4) 0.018(4) -0.006(3)
C2 0.048(5) 0.041(4) 0.030(4) -0.006(4) 0.017(4) -0.006(3)
C3 0.058(5) 0.040(4) 0.027(4) -0.004(4) 0.023(4) -0.002(3)
C4 0.053(5) 0.048(4) 0.030(4) -0.002(4) 0.019(4) -0.001(3)
C5 0.078(7) 0.041(4) 0.035(4) -0.008(5) 0.023(5) -0.009(3)
C6 0.063(6) 0.041(4) 0.047(5) 0.004(4) 0.022(4) -0.001(4)
C7 0.056(5) 0.043(4) 0.042(5) 0.003(4) 0.019(4) 0.002(3)
C8 0.041(5) 0.046(4) 0.048(5) -0.003(4) 0.017(4) -0.007(4)
C9 0.064(6) 0.056(5) 0.047(5) 0.003(5) 0.011(4) -0.012(4)
C10 0.089(8) 0.077(6) 0.044(6) 0.012(6) -0.008(5) -0.021(5)
C11 0.059(7) 0.085(7) 0.087(8) 0.004(6) 0.008(6) -0.048(6)
C12 0.051(6) 0.045(5) 0.093(8) 0.005(5) 0.025(6) -0.026(5)
C13 0.041(5) 0.048(5) 0.074(6) -0.001(4) 0.028(5) -0.011(4)
C14 0.061(6) 0.066(6) 0.073(7) 0.003(5) 0.034(5) 0.008(5)
C15 0.098(9) 0.083(8) 0.141(11) 0.017(7) 0.083(9) 0.041(8)
C16 0.093(10) 0.056(7) 0.193(15) -0.004(7) 0.096(11) 0.016(8)
C17 0.066(7) 0.060(7) 0.145(11) -0.010(6) 0.056(8) -0.025(7)
C18 0.034(4) 0.035(4) 0.042(4) -0.002(3) 0.017(4) 0.001(3)
C19 0.048(5) 0.041(4) 0.059(5) 0.000(4) 0.026(4) 0.008(4)
C20 0.074(6) 0.060(5) 0.051(5) 0.011(5) 0.032(5) 0.022(4)
C21 0.091(7) 0.069(6) 0.035(5) 0.011(5) 0.024(5) 0.020(4)
C22 0.064(5) 0.054(5) 0.033(4) -0.001(4) 0.023(4) -0.001(3)
C23 0.076(7) 0.044(4) 0.081(6) 0.009(5) 0.036(6) 0.019(4)

loop_
_atom_type_symbol
_atom_type_description
_atom_type_scat_dispersion_real
_atom_type_scat_dispersion_imag
_atom_type_scat_source
C C 0.0033 0.0016 'International Tables Vol C Tables 4.2.6.8 and 6.1.1.4'
H H 0.0000 0.0000 'International Tables Vol C Tables 4.2.6.8 and 6.1.1.4'
N N 0.0061 0.0033 'International Tables Vol C Tables 4.2.6.8 and 6.1.1.4'
O O 0.0106 0.0060 'International Tables Vol C Tables 4.2.6.8 and 6.1.1.4'
Cu Cu 0.3201 1.2651 'International Tables Vol C Tables 4.2.6.8 and 6.1.1.4'
Br Br -0.2901 2.4595 'International Tables Vol C Tables 4.2.6.8 and 6.1.1.4'

loop_
_geom_angle_atom_site_label_1
_geom_angle_atom_site_label_2
_geom_angle_atom_site_label_3
_geom_angle_site_symmetry_1
_geom_angle_site_symmetry_3
_geom_angle
O1 Cu1 O1 . 2_655 97.3(3)
O1 Cu1 N2 . 2_655 169.1(2)
O1 Cu1 N2 2_655 2_655 91.5(2)
O1 Cu1 N2 . . 91.5(2)
O1 Cu1 N2 2_655 . 169.1(2)
N2 Cu1 N2 2_655 . 80.5(3)
O1 Cu1 N1 . 2_655 86.0(2)
O1 Cu1 N1 2_655 2_655 81.9(2)
N2 Cu1 N1 2_655 2_655 101.7(2)
N2 Cu1 N1 . 2_655 92.4(2)
O1 Cu1 N1 . . 81.9(2)
O1 Cu1 N1 2_655 . 86.0(2)
N2 Cu1 N1 2_655 . 92.4(2)
N2 Cu1 N1 . . 101.7(2)
N1 Cu1 N1 2_655 . 161.6(3)
C1 N1 C8 . . 118.5(6)
C1 N1 Cu1 . . 114.5(5)
C8 N1 Cu1 . . 116.4(4)
C22 N2 C18 . . 117.6(6)
C22 N2 Cu1 . . 128.5(5)
C18 N2 Cu1 . . 113.9(4)
C3 O1 Cu1 . . 125.3(4)
N1 C1 C2 . . 126.9(7)
N1 C1 H1 . . 116.5
C2 C1 H1 . . 116.5
C7 C2 C3 . . 120.9(6)
C7 C2 C1 . . 116.0(7)
C3 C2 C1 . . 123.1(6)
O1 C3 C2 . . 125.3(6)
O1 C3 C4 . . 119.8(7)
C2 C3 C4 . . 114.9(7)
C5 C4 C3 . . 124.1(7)
C5 C4 Br1 . . 117.6(6)
C3 C4 Br1 . . 118.4(5)
C4 C5 C6 . . 118.5(7)
C4 C5 H5 . . 120.7
C6 C5 H5 . . 120.7
C7 C6 C5 . . 119.9(7)
C7 C6 Br2 . . 121.9(6)
C5 C6 Br2 . . 118.2(6)
C6 C7 C2 . . 121.7(7)
C6 C7 H7 . . 119.2
C2 C7 H7 . . 119.2
C9 C8 N1 . . 121.5(7)
C9 C8 C13 . . 120.8(7)
N1 C8 C13 . . 117.4(7)
C8 C9 C10 . . 120.0(8)
C8 C9 H9 . . 120.0
C10 C9 H9 . . 120.0
C11 C10 C9 . . 120.4(9)
C11 C10 H10 . . 119.8
C9 C10 H10 . . 119.8
C10 C11 C12 . . 121.6(8)
C10 C11 H11 . . 119.2
C12 C11 H11 . . 119.2
C11 C12 C13 . . 119.8(8)
C11 C12 C17 . . 122.8(10)
C13 C12 C17 . . 117.3(10)
C14 C13 C12 . . 120.5(8)
C14 C13 C8 . . 122.2(7)
C12 C13 C8 . . 117.3(8)
C15 C14 C13 . . 118.9(10)
C15 C14 H14 . . 120.5
C13 C14 H14 . . 120.5
C14 C15 C16 . . 122.3(12)
C14 C15 H15 . . 118.8
C16 C15 H15 . . 118.8
C17 C16 C15 . . 119.7(10)
C17 C16 H16 . . 120.1
C15 C16 H16 . . 120.1
C16 C17 C12 . . 121.2(10)
C16 C17 H17 . . 119.4
C12 C17 H17 . . 119.4
N2 C18 C19 . . 124.2(6)
N2 C18 C18 . 2_655 115.9(4)
C19 C18 C18 . 2_655 120.0(4)
C18 C19 C20 . . 116.4(7)
C18 C19 C23 . . 118.9(7)
C20 C19 C23 . . 124.7(7)
C21 C20 C19 . . 120.2(7)
C21 C20 H20 . . 119.9
C19 C20 H20 . . 119.9
C20 C21 C22 . . 118.9(7)
C20 C21 H21 . . 120.5
C22 C21 H21 . . 120.5
N2 C22 C21 . . 122.8(7)
N2 C22 H22 . . 118.6
C21 C22 H22 . . 118.6
C23 C23 C19 2_655 . 121.1(4)
C23 C23 H23 2_655 . 119.4
C19 C23 H23 . . 119.4

loop_
_geom_bond_atom_site_label_1
_geom_bond_atom_site_label_2
_geom_bond_site_symmetry_2
_geom_bond_distance
Cu1 O1 . 1.948(4)
Cu1 O1 2_655 1.948(4)
Cu1 N2 2_655 2.029(5)
Cu1 N2 . 2.029(5)
Cu1 N1 2_655 2.402(6)
Cu1 N1 . 2.402(6)
Br1 C4 . 1.893(8)
Br2 C6 . 1.890(7)
N1 C1 . 1.273(8)
N1 C8 . 1.426(9)
N2 C22 . 1.330(8)
N2 C18 . 1.355(8)
O1 C3 . 1.288(8)
C1 C2 . 1.455(9)
C1 H1 . 0.9300
C2 C7 . 1.399(9)
C2 C3 . 1.421(10)
C3 C4 . 1.421(9)
C4 C5 . 1.377(9)
C5 C6 . 1.403(11)
C5 H5 . 0.9300
C6 C7 . 1.360(10)
C7 H7 . 0.9300
C8 C9 . 1.368(10)
C8 C13 . 1.429(10)
C9 C10 . 1.417(11)
C9 H9 . 0.9300
C10 C11 . 1.332(13)
C10 H10 . 0.9300
C11 C12 . 1.400(13)
C11 H11 . 0.9300
C12 C13 . 1.424(11)
C12 C17 . 1.431(13)
C13 C14 . 1.413(11)
C14 C15 . 1.361(12)
C14 H14 . 0.9300
C15 C16 . 1.394(16)
C15 H15 . 0.9300
C16 C17 . 1.360(15)
C16 H16 . 0.9300
C17 H17 . 0.9300
C18 C19 . 1.393(9)
C18 C18 2_655 1.438(13)
C19 C20 . 1.401(10)
C19 C23 . 1.424(10)
C20 C21 . 1.375(10)
C20 H20 . 0.9300
C21 C22 . 1.393(10)
C21 H21 . 0.9300
C22 H22 . 0.9300
C23 C23 2_655 1.357(16)
C23 H23 . 0.9300

loop_
_geom_hbond_atom_site_label_D
_geom_hbond_atom_site_label_H
_geom_hbond_atom_site_label_A
_geom_hbond_site_symmetry_A
_geom_hbond_distance_DH
_geom_hbond_distance_HA
_geom_hbond_distance_DA
_geom_hbond_angle_DHA
C15 H15 Br1 3_675 0.9297 2.9259 3.773(13) 152.21

loop_
_geom_torsion_atom_site_label_1
_geom_torsion_atom_site_label_2
_geom_torsion_atom_site_label_3
_geom_torsion_atom_site_label_4
_geom_torsion_site_symmetry_1
_geom_torsion_site_symmetry_4
_geom_torsion
O1 Cu1 N1 C1 . . -42.1(5)
O1 Cu1 N1 C1 2_655 . 55.8(5)
N2 Cu1 N1 C1 2_655 . 147.2(5)
N2 Cu1 N1 C1 . . -132.0(5)
N1 Cu1 N1 C1 2_655 . 7.1(5)
O1 Cu1 N1 C8 . . 173.7(5)
O1 Cu1 N1 C8 2_655 . -88.4(5)
N2 Cu1 N1 C8 2_655 . 3.0(5)
N2 Cu1 N1 C8 . . 83.8(5)
N1 Cu1 N1 C8 2_655 . -137.1(5)
O1 Cu1 N2 C22 . . 7.0(6)
O1 Cu1 N2 C22 2_655 . -136.8(10)
N2 Cu1 N2 C22 2_655 . 179.5(8)
N1 Cu1 N2 C22 2_655 . -79.0(6)
N1 Cu1 N2 C22 . . 89.1(6)
O1 Cu1 N2 C18 . . -172.5(5)
O1 Cu1 N2 C18 2_655 . 43.7(14)
N2 Cu1 N2 C18 2_655 . -0.1(4)
N1 Cu1 N2 C18 2_655 . 101.4(5)
N1 Cu1 N2 C18 . . -90.5(5)
O1 Cu1 O1 C3 2_655 . -35.9(5)
N2 Cu1 O1 C3 2_655 . 107.5(12)
N2 Cu1 O1 C3 . . 150.6(6)
N1 Cu1 O1 C3 2_655 . -117.2(6)
N1 Cu1 O1 C3 . . 49.0(5)
C8 N1 C1 C2 . . 172.1(7)
Cu1 N1 C1 C2 . . 28.7(9)
N1 C1 C2 C7 . . 177.3(7)
N1 C1 C2 C3 . . -3.7(11)
Cu1 O1 C3 C2 . . -41.1(9)
Cu1 O1 C3 C4 . . 141.3(5)
C7 C2 C3 O1 . . -177.1(6)
C1 C2 C3 O1 . . 4.0(10)
C7 C2 C3 C4 . . 0.6(9)
C1 C2 C3 C4 . . -178.3(6)
O1 C3 C4 C5 . . 177.7(6)
C2 C3 C4 C5 . . -0.1(10)
O1 C3 C4 Br1 . . -3.7(9)
C2 C3 C4 Br1 . . 178.5(5)
C3 C4 C5 C6 . . -0.7(11)
Br1 C4 C5 C6 . . -179.3(5)
C4 C5 C6 C7 . . 1.0(11)
C4 C5 C6 Br2 . . -178.9(5)
C5 C6 C7 C2 . . -0.6(12)
Br2 C6 C7 C2 . . 179.3(5)
C3 C2 C7 C6 . . -0.3(11)
C1 C2 C7 C6 . . 178.7(6)
C1 N1 C8 C9 . . -49.5(10)
Cu1 N1 C8 C9 . . 93.2(8)
C1 N1 C8 C13 . . 136.6(7)
Cu1 N1 C8 C13 . . -80.8(7)
N1 C8 C9 C10 . . -175.2(8)
C13 C8 C9 C10 . . -1.4(12)
C8 C9 C10 C11 . . 3.1(15)
C9 C10 C11 C12 . . -2.7(16)
C10 C11 C12 C13 . . 0.6(15)
C10 C11 C12 C17 . . 177.6(10)
C11 C12 C13 C14 . . 178.9(8)
C17 C12 C13 C14 . . 1.8(12)
C11 C12 C13 C8 . . 1.0(12)
C17 C12 C13 C8 . . -176.1(8)
C9 C8 C13 C14 . . -178.4(8)
N1 C8 C13 C14 . . -4.5(11)
C9 C8 C13 C12 . . -0.6(11)
N1 C8 C13 C12 . . 173.4(7)
C12 C13 C14 C15 . . -1.5(13)
C8 C13 C14 C15 . . 176.3(8)
C13 C14 C15 C16 . . 1.5(15)
C14 C15 C16 C17 . . -1.7(17)
C15 C16 C17 C12 . . 2.0(17)
C11 C12 C17 C16 . . -179.1(10)
C13 C12 C17 C16 . . -2.1(15)
C22 N2 C18 C19 . . 0.2(11)
Cu1 N2 C18 C19 . . 179.8(6)
C22 N2 C18 C18 . 2_655 -179.4(7)
Cu1 N2 C18 C18 . 2_655 0.2(10)
N2 C18 C19 C20 . . -0.1(11)
C18 C18 C19 C20 2_655 . 179.5(8)
N2 C18 C19 C23 . . 179.7(7)
C18 C18 C19 C23 2_655 . -0.7(13)
C18 C19 C20 C21 . . 0.1(12)
C23 C19 C20 C21 . . -179.6(9)
C19 C20 C21 C22 . . -0.3(13)
C18 N2 C22 C21 . . -0.4(11)
Cu1 N2 C22 C21 . . -179.9(6)
C20 C21 C22 N2 . . 0.4(13)
C18 C19 C23 C23 . 2_655 1.3(16)
C20 C19 C23 C23 . 2_655 -179.0(10)
